data_1576043
loop_
_publ_author_name
'Huang, Jin-Yu'
'Qin, Xin-Ting'
'Rao, Han-Wen'
'Chen, Zhi-Chao'
'Zhu, Lei'
'Ouyang, Qin'
'Du, Wei'
'Chen, Ying-Chun'

_publ_section_title
;
 Palladium-catalysed asymmetric annulations of Morita-Baylis-Hillman
 carbonates with allenes or alkenes <i>via</i> migratory insertion.
;
_journal_issue 47
_journal_name_full 'Chemical science'
_journal_page_first 22456
_journal_page_last 22464
_journal_paper_doi 10.1039/d5sc06910f
_journal_volume 16
_journal_year 2025
_chemical_formula_moiety 'C38 H30 N2 O3'
_chemical_formula_sum 'C38 H30 N2 O3'
_chemical_formula_weight 562.64
_space_group_crystal_system orthorhombic
_space_group_IT_number 61
_space_group_name_Hall '-P 2ac 2ab'
_space_group_name_H-M_alt 'P b c a'
_atom_sites_solution_hydrogens geom
_atom_sites_solution_primary dual
_audit_creation_date 2025-04-08
_audit_creation_method
;
Olex2 1.3
(compiled 2020.11.12 svn.r5f609507 for OlexSys, GUI svn.r6408)
;
_audit_update_record
;
2025-07-16 deposited with the CCDC.	2025-10-16 downloaded from the CCDC.
;
_cell_angle_alpha 90
_cell_angle_beta 90
_cell_angle_gamma 90
_cell_formula_units_Z 8
_cell_length_a 20.9949(14)
_cell_length_b 10.6889(7)
_cell_length_c 26.4893(18)
_cell_measurement_reflns_used 9912
_cell_measurement_temperature 200(2)
_cell_measurement_theta_max 68.188
_cell_measurement_theta_min 3.337
_cell_volume 5944.5(7)
_computing_cell_refinement 'SAINT V8.40B (?, 2016)'
_computing_data_reduction 'SAINT V8.40B (?, 2016)'
_computing_molecular_graphics 'Olex2 1.3 (Dolomanov et al., 2009)'
_computing_publication_material 'Olex2 1.3 (Dolomanov et al., 2009)'
_computing_structure_refinement 'SHELXL 2014/7 (Sheldrick, 2015)'
_computing_structure_solution 'SHELXT 2018/2 (Sheldrick, 2018)'
_diffrn_ambient_temperature 200.0
_diffrn_measured_fraction_theta_full 1.000
_diffrn_measured_fraction_theta_max 0.998
_diffrn_measurement_device_type 'Bruker APEX-II CCD'
_diffrn_measurement_method '\f and \w scans'
_diffrn_radiation_type CuK\a
_diffrn_radiation_wavelength 1.54178
_diffrn_reflns_av_R_equivalents 0.0697
_diffrn_reflns_av_unetI/netI 0.0216
_diffrn_reflns_Laue_measured_fraction_full 1.000
_diffrn_reflns_Laue_measured_fraction_max 0.998
_diffrn_reflns_limit_h_max 25
_diffrn_reflns_limit_h_min -25
_diffrn_reflns_limit_k_max 12
_diffrn_reflns_limit_k_min -12
_diffrn_reflns_limit_l_max 31
_diffrn_reflns_limit_l_min -31
_diffrn_reflns_number 125013
_diffrn_reflns_point_group_measured_fraction_full 1.000
_diffrn_reflns_point_group_measured_fraction_max 0.998
_diffrn_reflns_theta_full 67.679
_diffrn_reflns_theta_max 68.402
_diffrn_reflns_theta_min 3.946
_diffrn_source_current 1.1
_diffrn_source_power 0.055
_diffrn_source_voltage 50.0
_diffrn_standards_number 0
_exptl_absorpt_coefficient_mu 0.632
_exptl_absorpt_correction_T_max 0.7531
_exptl_absorpt_correction_T_min 0.5588
_exptl_absorpt_correction_type multi-scan
_exptl_absorpt_process_details
;
SADABS-2016/2 (Bruker,2016/2) was used for absorption correction.
wR2(int) was 0.1526 before and 0.0844 after correction.
The Ratio of minimum to maximum transmission is 0.7420.
The \l/2 correction factor is Not present.
;
_exptl_crystal_colour 'clear yellowish yellow'
_exptl_crystal_colour_lustre clear
_exptl_crystal_colour_modifier yellowish
_exptl_crystal_colour_primary yellow
_exptl_crystal_density_diffrn 1.257
_exptl_crystal_description block
_exptl_crystal_F_000 2368
_exptl_crystal_size_max 0.5
_exptl_crystal_size_mid 0.22
_exptl_crystal_size_min 0.05
_refine_diff_density_max 0.219
_refine_diff_density_min -0.179
_refine_diff_density_rms 0.034
_refine_ls_extinction_method none
_refine_ls_goodness_of_fit_ref 1.055
_refine_ls_hydrogen_treatment constr
_refine_ls_matrix_type full
_refine_ls_number_parameters 388
_refine_ls_number_reflns 5444
_refine_ls_number_restraints 0
_refine_ls_restrained_S_all 1.055
_refine_ls_R_factor_all 0.0437
_refine_ls_R_factor_gt 0.0396
_refine_ls_shift/su_max 0.001
_refine_ls_shift/su_mean 0.000
_refine_ls_structure_factor_coef Fsqd
_refine_ls_weighting_details 'w=1/[\s^2^(Fo^2^)+(0.0554P)^2^+1.7161P] where P=(Fo^2^+2Fc^2^)/3'
_refine_ls_weighting_scheme calc
_refine_ls_wR_factor_gt 0.1066
_refine_ls_wR_factor_ref 0.1104
_reflns_Friedel_coverage 0.000
_reflns_number_gt 4844
_reflns_number_total 5444
_reflns_threshold_expression 'I > 2\s(I)'
_cod_data_source_file d5sc06910f2.cif
_cod_data_source_block 20
_cod_depositor_comments 'Adding full bibliography for 1576040--1576044.cif.'
_cod_database_code 1576043
_shelx_shelxl_version_number 2014/7
_shelx_space_group_comment
;
The symmetry employed for this shelxl refinement is uniquely defined
by the following loop, which should always be used as a source of
symmetry information in preference to the above space-group names.
They are only intended as comments.
;
_shelx_estimated_absorpt_t_max 0.969
_shelx_estimated_absorpt_t_min 0.743
_olex2_refinement_description
;
1. Fixed Uiso
 At 1.2 times of:
  All C(H) groups, All C(H,H) groups, All N(H) groups
2.a Ternary CH refined with riding coordinates:
 C23(H23)
2.b Secondary CH2 refined with riding coordinates:
 C11(H11A,H11B), C22(H22A,H22B)
2.c Aromatic/amide H refined with riding coordinates:
 N1(H1), C1(H1A), C2(H2), C4(H4), C5(H5), C13(H13), C14(H14), C15(H15),
 C16(H16), C17(H17), C18(H18), C20(H20), C21(H21), C25(H25), C27(H27), C28(H28),
  C29(H29), C30(H30), C32(H32), C33(H33), C34(H34), C35(H35), C37(H37)
2.d X=CH2 refined with riding coordinates:
 C38(H38A,H38B)
;
_olex2_submission_special_instructions 'No special instructions were received'

loop_
_space_group_symop_operation_xyz
'x, y, z'
'x+1/2, -y+1/2, -z'
'-x, y+1/2, -z+1/2'
'-x+1/2, -y, z+1/2'
'-x, -y, -z'
'-x-1/2, y-1/2, z'
'x, -y-1/2, z-1/2'
'x-1/2, y, -z-1/2'

loop_
_atom_site_label
_atom_site_type_symbol
_atom_site_fract_x
_atom_site_fract_y
_atom_site_fract_z
_atom_site_U_iso_or_equiv
_atom_site_adp_type
_atom_site_occupancy
_atom_site_site_symmetry_order
_atom_site_calc_flag
_atom_site_refinement_flags_posn
_atom_site_refinement_flags_adp
_atom_site_refinement_flags_occupancy
_atom_site_disorder_assembly
_atom_site_disorder_group
O1 O 0.31292(5) 0.30284(9) 0.63728(3) 0.0410(2) Uani 1 1 d . . . . .
O2 O 0.35016(4) 0.17366(8) 0.49629(3) 0.0383(2) Uani 1 1 d . . . . .
O3 O 0.35617(4) 0.45825(9) 0.44723(4) 0.0416(2) Uani 1 1 d . . . . .
N1 N 0.26487(5) 0.57431(10) 0.44521(4) 0.0362(2) Uani 1 1 d . . . . .
H1 H 0.2300 0.5899 0.4626 0.043 Uiso 1 1 calc R U . . .
N2 N 0.43459(5) 0.29248(10) 0.52357(4) 0.0342(2) Uani 1 1 d . . . . .
C1 C 0.33120(12) 0.8669(2) 0.23909(7) 0.0807(6) Uani 1 1 d . . . . .
H1A H 0.3328 0.9176 0.2097 0.097 Uiso 1 1 calc R U . . .
C2 C 0.27912(10) 0.8696(2) 0.26927(7) 0.0741(6) Uani 1 1 d . . . . .
H2 H 0.2447 0.9237 0.2612 0.089 Uiso 1 1 calc R U . . .
C3 C 0.27542(8) 0.79226(16) 0.31275(6) 0.0526(4) Uani 1 1 d . . . . .
C4 C 0.22247(8) 0.79524(17) 0.34565(6) 0.0579(4) Uani 1 1 d . . . . .
H4 H 0.1877 0.8491 0.3383 0.069 Uiso 1 1 calc R U . . .
C5 C 0.22052(7) 0.72213(15) 0.38763(6) 0.0463(4) Uani 1 1 d . . . . .
H5 H 0.1843 0.7251 0.4091 0.056 Uiso 1 1 calc R U . . .
C6 C 0.27181(6) 0.64165(12) 0.39958(5) 0.0358(3) Uani 1 1 d . . . . .
C7 C 0.30493(6) 0.48889(12) 0.46561(5) 0.0328(3) Uani 1 1 d . . . . .
C8 C 0.28342(6) 0.43113(11) 0.51389(5) 0.0324(3) Uani 1 1 d . . . . .
C9 C 0.33252(6) 0.36418(11) 0.54642(5) 0.0317(3) Uani 1 1 d . . . . .
C10 C 0.37169(6) 0.26574(12) 0.51793(5) 0.0326(3) Uani 1 1 d . . . . .
C11 C 0.48580(6) 0.21676(13) 0.50235(5) 0.0396(3) Uani 1 1 d . . . . .
H11A H 0.5164 0.2721 0.4848 0.048 Uiso 1 1 calc R U . . .
H11B H 0.4677 0.1584 0.4771 0.048 Uiso 1 1 calc R U . . .
C12 C 0.52072(6) 0.14266(12) 0.54215(5) 0.0369(3) Uani 1 1 d . . . . .
C13 C 0.58611(7) 0.15371(14) 0.54829(6) 0.0462(3) Uani 1 1 d . . . . .
H13 H 0.6096 0.2081 0.5269 0.055 Uiso 1 1 calc R U . . .
C14 C 0.61747(8) 0.08607(16) 0.58542(7) 0.0550(4) Uani 1 1 d . . . . .
H14 H 0.6623 0.0936 0.5891 0.066 Uiso 1 1 calc R U . . .
C15 C 0.58378(9) 0.00812(17) 0.61685(6) 0.0600(5) Uani 1 1 d . . . . .
H15 H 0.6052 -0.0373 0.6426 0.072 Uiso 1 1 calc R U . . .
C16 C 0.44911(9) 0.25349(18) 0.78884(7) 0.0635(5) Uani 1 1 d . . . . .
H16 H 0.4682 0.2639 0.8211 0.076 Uiso 1 1 calc R U . . .
C17 C 0.42671(10) 0.13883(18) 0.77451(7) 0.0637(5) Uani 1 1 d . . . . .
H17 H 0.4317 0.0690 0.7963 0.076 Uiso 1 1 calc R U . . .
C18 C 0.39686(9) 0.12413(16) 0.72835(6) 0.0551(4) Uani 1 1 d . . . . .
H18 H 0.3806 0.0445 0.7189 0.066 Uiso 1 1 calc R U . . .
C19 C 0.39047(7) 0.22454(14) 0.69589(5) 0.0460(3) Uani 1 1 d . . . . .
C20 C 0.41543(10) 0.33832(17) 0.71001(7) 0.0627(5) Uani 1 1 d . . . . .
H20 H 0.4129 0.4072 0.6874 0.075 Uiso 1 1 calc R U . . .
C21 C 0.44407(10) 0.35369(19) 0.75655(7) 0.0700(5) Uani 1 1 d . . . . .
H21 H 0.4602 0.4332 0.7662 0.084 Uiso 1 1 calc R U . . .
C22 C 0.36009(9) 0.20852(16) 0.64520(6) 0.0570(4) Uani 1 1 d . . . . .
H22A H 0.3930 0.2143 0.6185 0.068 Uiso 1 1 calc R U . . .
H22B H 0.3401 0.1248 0.6431 0.068 Uiso 1 1 calc R U . . .
C23 C 0.28906(6) 0.30048(12) 0.58770(5) 0.0353(3) Uani 1 1 d . . . . .
H23 H 0.2822 0.2112 0.5778 0.042 Uiso 1 1 calc R U . . .
C24 C 0.22587(6) 0.36818(12) 0.58407(5) 0.0373(3) Uani 1 1 d . . . . .
C25 C 0.22573(6) 0.43230(12) 0.53568(5) 0.0362(3) Uani 1 1 d . . . . .
H25 H 0.1892 0.4705 0.5212 0.043 Uiso 1 1 calc R U . . .
C26 C 0.38401(6) 0.44913(11) 0.56667(5) 0.0325(3) Uani 1 1 d . . . . .
C27 C 0.38035(6) 0.55681(12) 0.59491(5) 0.0375(3) Uani 1 1 d . . . . .
H27 H 0.3402 0.5907 0.6043 0.045 Uiso 1 1 calc R U . . .
C28 C 0.43692(7) 0.61523(13) 0.60944(5) 0.0421(3) Uani 1 1 d . . . . .
H28 H 0.4353 0.6894 0.6292 0.051 Uiso 1 1 calc R U . . .
C29 C 0.49527(7) 0.56626(13) 0.59538(5) 0.0423(3) Uani 1 1 d . . . . .
H29 H 0.5332 0.6074 0.6058 0.051 Uiso 1 1 calc R U . . .
C30 C 0.49977(6) 0.45829(13) 0.56634(5) 0.0389(3) Uani 1 1 d . . . . .
H30 H 0.5398 0.4250 0.5565 0.047 Uiso 1 1 calc R U . . .
C31 C 0.44315(6) 0.40161(12) 0.55248(5) 0.0333(3) Uani 1 1 d . . . . .
C32 C 0.48765(7) 0.06170(14) 0.57341(6) 0.0469(3) Uani 1 1 d . . . . .
H32 H 0.4431 0.0512 0.5690 0.056 Uiso 1 1 calc R U . . .
C33 C 0.51876(9) -0.00398(17) 0.61089(7) 0.0603(4) Uani 1 1 d . . . . .
H33 H 0.4954 -0.0576 0.6326 0.072 Uiso 1 1 calc R U . . .
C34 C 0.38252(11) 0.7897(2) 0.25118(7) 0.0772(6) Uani 1 1 d . . . . .
H34 H 0.4192 0.7898 0.2302 0.093 Uiso 1 1 calc R U . . .
C35 C 0.38082(9) 0.71394(18) 0.29263(7) 0.0635(5) Uani 1 1 d . . . . .
H35 H 0.4163 0.6621 0.3002 0.076 Uiso 1 1 calc R U . . .
C36 C 0.32672(7) 0.71187(15) 0.32449(5) 0.0462(3) Uani 1 1 d . . . . .
C37 C 0.32407(7) 0.63613(13) 0.36855(5) 0.0417(3) Uani 1 1 d . . . . .
H37 H 0.3584 0.5818 0.3765 0.050 Uiso 1 1 calc R U . . .
C38 C 0.18080(7) 0.36762(14) 0.61909(6) 0.0481(4) Uani 1 1 d . . . . .
H38A H 0.1425 0.4133 0.6139 0.058 Uiso 1 1 calc R U . . .
H38B H 0.1867 0.3215 0.6494 0.058 Uiso 1 1 calc R U . . .

loop_
_atom_site_aniso_label
_atom_site_aniso_U_11
_atom_site_aniso_U_22
_atom_site_aniso_U_33
_atom_site_aniso_U_23
_atom_site_aniso_U_13
_atom_site_aniso_U_12
O1 0.0470(5) 0.0400(5) 0.0360(5) 0.0017(4) -0.0029(4) 0.0068(4)
O2 0.0404(5) 0.0331(5) 0.0414(5) -0.0046(4) -0.0064(4) -0.0019(4)
O3 0.0293(5) 0.0467(5) 0.0488(5) 0.0065(4) 0.0036(4) 0.0058(4)
N1 0.0291(5) 0.0406(6) 0.0389(6) 0.0068(5) 0.0040(4) 0.0054(4)
N2 0.0305(5) 0.0329(5) 0.0393(6) -0.0038(4) -0.0048(4) 0.0053(4)
C1 0.0941(15) 0.1003(16) 0.0476(10) 0.0239(10) 0.0091(10) -0.0219(13)
C2 0.0770(13) 0.0909(14) 0.0544(10) 0.0285(10) -0.0011(9) -0.0061(11)
C3 0.0561(9) 0.0605(10) 0.0412(8) 0.0116(7) -0.0007(7) -0.0044(7)
C4 0.0505(9) 0.0689(11) 0.0543(9) 0.0211(8) -0.0002(7) 0.0128(8)
C5 0.0387(7) 0.0570(9) 0.0433(8) 0.0124(7) 0.0038(6) 0.0074(6)
C6 0.0345(6) 0.0369(7) 0.0359(6) 0.0034(5) 0.0004(5) -0.0010(5)
C7 0.0265(6) 0.0331(6) 0.0389(6) 0.0007(5) -0.0031(5) -0.0012(5)
C8 0.0294(6) 0.0290(6) 0.0389(7) 0.0007(5) -0.0037(5) -0.0002(5)
C9 0.0297(6) 0.0298(6) 0.0354(6) 0.0001(5) -0.0029(5) 0.0012(5)
C10 0.0328(6) 0.0313(6) 0.0337(6) 0.0021(5) -0.0059(5) 0.0023(5)
C11 0.0362(7) 0.0436(7) 0.0391(7) -0.0029(6) 0.0005(5) 0.0105(6)
C12 0.0359(7) 0.0353(7) 0.0394(7) -0.0075(5) -0.0024(5) 0.0097(5)
C13 0.0358(7) 0.0460(8) 0.0568(9) -0.0039(7) -0.0004(6) 0.0095(6)
C14 0.0428(8) 0.0586(10) 0.0636(10) -0.0128(8) -0.0142(7) 0.0182(7)
C15 0.0684(11) 0.0611(10) 0.0504(9) -0.0010(8) -0.0134(8) 0.0269(9)
C16 0.0756(12) 0.0620(10) 0.0528(9) -0.0016(8) -0.0217(8) 0.0094(9)
C17 0.0861(13) 0.0557(10) 0.0492(9) 0.0098(8) -0.0160(9) 0.0106(9)
C18 0.0703(11) 0.0461(8) 0.0489(9) 0.0035(7) -0.0083(8) 0.0042(8)
C19 0.0523(8) 0.0460(8) 0.0395(7) 0.0018(6) -0.0022(6) 0.0116(7)
C20 0.0873(13) 0.0485(9) 0.0522(9) 0.0091(8) -0.0108(9) 0.0011(9)
C21 0.0892(14) 0.0554(10) 0.0655(11) -0.0012(9) -0.0218(10) -0.0052(10)
C22 0.0774(11) 0.0477(9) 0.0457(8) -0.0020(7) -0.0132(8) 0.0228(8)
C23 0.0374(7) 0.0318(6) 0.0368(7) 0.0013(5) -0.0013(5) -0.0006(5)
C24 0.0351(7) 0.0314(6) 0.0455(7) 0.0015(5) 0.0010(5) -0.0032(5)
C25 0.0291(6) 0.0336(6) 0.0459(7) 0.0039(5) -0.0029(5) -0.0002(5)
C26 0.0320(6) 0.0309(6) 0.0346(6) 0.0016(5) -0.0038(5) 0.0001(5)
C27 0.0384(7) 0.0338(6) 0.0404(7) -0.0020(5) -0.0006(5) 0.0022(5)
C28 0.0506(8) 0.0352(7) 0.0407(7) -0.0045(6) -0.0038(6) -0.0051(6)
C29 0.0402(7) 0.0426(7) 0.0441(7) 0.0005(6) -0.0094(6) -0.0090(6)
C30 0.0314(6) 0.0419(7) 0.0434(7) 0.0014(6) -0.0051(5) 0.0000(5)
C31 0.0322(6) 0.0323(6) 0.0353(6) -0.0002(5) -0.0055(5) 0.0019(5)
C32 0.0416(8) 0.0429(8) 0.0563(9) 0.0010(7) 0.0001(6) 0.0079(6)
C33 0.0679(11) 0.0532(9) 0.0597(10) 0.0120(8) 0.0042(8) 0.0173(8)
C34 0.0849(14) 0.0926(15) 0.0541(10) 0.0061(10) 0.0284(10) -0.0156(12)
C35 0.0653(11) 0.0674(11) 0.0577(10) 0.0004(9) 0.0233(8) -0.0025(9)
C36 0.0507(8) 0.0481(8) 0.0397(7) -0.0019(6) 0.0079(6) -0.0070(6)
C37 0.0407(7) 0.0407(7) 0.0437(7) 0.0012(6) 0.0058(6) 0.0023(6)
C38 0.0452(8) 0.0420(8) 0.0571(9) 0.0061(7) 0.0108(7) 0.0012(6)

loop_
_atom_type_symbol
_atom_type_description
_atom_type_scat_dispersion_real
_atom_type_scat_dispersion_imag
_atom_type_scat_source
C C 0.0181 0.0091 'International Tables Vol C Tables 4.2.6.8 and 6.1.1.4'
H H 0.0000 0.0000 'International Tables Vol C Tables 4.2.6.8 and 6.1.1.4'
N N 0.0311 0.0180 'International Tables Vol C Tables 4.2.6.8 and 6.1.1.4'
O O 0.0492 0.0322 'International Tables Vol C Tables 4.2.6.8 and 6.1.1.4'

loop_
_geom_angle_atom_site_label_1
_geom_angle_atom_site_label_2
_geom_angle_atom_site_label_3
_geom_angle
_geom_angle_site_symmetry_1
_geom_angle_site_symmetry_3
_geom_angle_publ_flag
C23 O1 C22 111.81(10) . . ?
C6 N1 H1 115.8 . . ?
C7 N1 H1 115.8 . . ?
C7 N1 C6 128.35(11) . . ?
C10 N2 C11 123.85(11) . . ?
C10 N2 C31 110.99(10) . . ?
C31 N2 C11 125.16(11) . . ?
C2 C1 H1A 120.0 . . ?
C2 C1 C34 120.05(18) . . ?
C34 C1 H1A 120.0 . . ?
C1 C2 H2 119.7 . . ?
C1 C2 C3 120.7(2) . . ?
C3 C2 H2 119.7 . . ?
C4 C3 C2 122.03(17) . . ?
C36 C3 C2 119.41(16) . . ?
C36 C3 C4 118.54(14) . . ?
C3 C4 H4 119.5 . . ?
C5 C4 C3 121.02(15) . . ?
C5 C4 H4 119.5 . . ?
C4 C5 H5 119.7 . . ?
C4 C5 C6 120.64(14) . . ?
C6 C5 H5 119.7 . . ?
C5 C6 N1 114.99(11) . . ?
C37 C6 N1 124.91(12) . . ?
C37 C6 C5 120.07(13) . . ?
O3 C7 N1 124.54(12) . . ?
O3 C7 C8 119.76(11) . . ?
N1 C7 C8 115.70(11) . . ?
C7 C8 C9 118.38(10) . . ?
C25 C8 C7 129.72(11) . . ?
C25 C8 C9 111.84(11) . . ?
C8 C9 C10 114.02(10) . . ?
C8 C9 C23 101.74(10) . . ?
C10 C9 C23 110.78(10) . . ?
C26 C9 C8 113.77(10) . . ?
C26 C9 C10 101.74(10) . . ?
C26 C9 C23 115.28(10) . . ?
O2 C10 N2 125.36(12) . . ?
O2 C10 C9 125.68(11) . . ?
N2 C10 C9 108.81(10) . . ?
N2 C11 H11A 109.1 . . ?
N2 C11 H11B 109.1 . . ?
N2 C11 C12 112.35(11) . . ?
H11A C11 H11B 107.9 . . ?
C12 C11 H11A 109.1 . . ?
C12 C11 H11B 109.1 . . ?
C13 C12 C11 121.20(13) . . ?
C32 C12 C11 120.15(12) . . ?
C32 C12 C13 118.65(13) . . ?
C12 C13 H13 119.7 . . ?
C14 C13 C12 120.56(15) . . ?
C14 C13 H13 119.7 . . ?
C13 C14 H14 120.0 . . ?
C15 C14 C13 120.10(15) . . ?
C15 C14 H14 120.0 . . ?
C14 C15 H15 120.1 . . ?
C14 C15 C33 119.78(15) . . ?
C33 C15 H15 120.1 . . ?
C17 C16 H16 120.0 . . ?
C17 C16 C21 119.95(16) . . ?
C21 C16 H16 120.0 . . ?
C16 C17 H17 119.9 . . ?
C16 C17 C18 120.23(16) . . ?
C18 C17 H17 119.9 . . ?
C17 C18 H18 119.8 . . ?
C19 C18 C17 120.39(16) . . ?
C19 C18 H18 119.8 . . ?
C18 C19 C22 120.73(15) . . ?
C20 C19 C18 118.71(15) . . ?
C20 C19 C22 120.48(14) . . ?
C19 C20 H20 119.6 . . ?
C19 C20 C21 120.89(16) . . ?
C21 C20 H20 119.6 . . ?
C16 C21 C20 119.75(18) . . ?
C16 C21 H21 120.1 . . ?
C20 C21 H21 120.1 . . ?
O1 C22 C19 110.27(12) . . ?
O1 C22 H22A 109.6 . . ?
O1 C22 H22B 109.6 . . ?
C19 C22 H22A 109.6 . . ?
C19 C22 H22B 109.6 . . ?
H22A C22 H22B 108.1 . . ?
O1 C23 C9 115.69(10) . . ?
O1 C23 H23 108.3 . . ?
O1 C23 C24 111.27(11) . . ?
C9 C23 H23 108.3 . . ?
C24 C23 C9 104.86(10) . . ?
C24 C23 H23 108.3 . . ?
C25 C24 C23 106.43(11) . . ?
C38 C24 C23 125.39(13) . . ?
C38 C24 C25 128.18(13) . . ?
C8 C25 C24 111.92(11) . . ?
C8 C25 H25 124.0 . . ?
C24 C25 H25 124.0 . . ?
C27 C26 C9 131.05(12) . . ?
C27 C26 C31 120.11(12) . . ?
C31 C26 C9 108.84(11) . . ?
C26 C27 H27 120.8 . . ?
C26 C27 C28 118.50(13) . . ?
C28 C27 H27 120.8 . . ?
C27 C28 H28 119.7 . . ?
C29 C28 C27 120.66(13) . . ?
C29 C28 H28 119.7 . . ?
C28 C29 H29 119.2 . . ?
C28 C29 C30 121.56(13) . . ?
C30 C29 H29 119.2 . . ?
C29 C30 H30 121.6 . . ?
C31 C30 C29 116.86(13) . . ?
C31 C30 H30 121.6 . . ?
C26 C31 N2 109.59(11) . . ?
C30 C31 N2 128.10(12) . . ?
C30 C31 C26 122.31(12) . . ?
C12 C32 H32 119.6 . . ?
C33 C32 C12 120.72(15) . . ?
C33 C32 H32 119.6 . . ?
C15 C33 H33 119.9 . . ?
C32 C33 C15 120.17(17) . . ?
C32 C33 H33 119.9 . . ?
C1 C34 H34 119.5 . . ?
C35 C34 C1 121.04(18) . . ?
C35 C34 H34 119.5 . . ?
C34 C35 H35 119.7 . . ?
C34 C35 C36 120.67(19) . . ?
C36 C35 H35 119.7 . . ?
C3 C36 C35 118.11(15) . . ?
C3 C36 C37 119.83(13) . . ?
C35 C36 C37 122.00(15) . . ?
C6 C37 C36 119.91(13) . . ?
C6 C37 H37 120.0 . . ?
C36 C37 H37 120.0 . . ?
C24 C38 H38A 120.0 . . ?
C24 C38 H38B 120.0 . . ?
H38A C38 H38B 120.0 . . ?

loop_
_geom_bond_atom_site_label_1
_geom_bond_atom_site_label_2
_geom_bond_distance
_geom_bond_site_symmetry_2
_geom_bond_publ_flag
O1 C22 1.4287(18) . ?
O1 C23 1.4059(16) . ?
O2 C10 1.2254(16) . ?
O3 C7 1.2254(15) . ?
N1 H1 0.8800 . ?
N1 C6 1.4144(17) . ?
N1 C7 1.3539(16) . ?
N2 C10 1.3594(16) . ?
N2 C11 1.4583(16) . ?
N2 C31 1.4069(16) . ?
C1 H1A 0.9500 . ?
C1 C2 1.355(3) . ?
C1 C34 1.394(3) . ?
C2 H2 0.9500 . ?
C2 C3 1.419(2) . ?
C3 C4 1.413(2) . ?
C3 C36 1.413(2) . ?
C4 H4 0.9500 . ?
C4 C5 1.360(2) . ?
C5 H5 0.9500 . ?
C5 C6 1.4141(19) . ?
C6 C37 1.3723(19) . ?
C7 C8 1.4900(18) . ?
C8 C9 1.5224(17) . ?
C8 C25 1.3417(18) . ?
C9 C10 1.5339(17) . ?
C9 C23 1.5785(18) . ?
C9 C26 1.5101(17) . ?
C11 H11A 0.9900 . ?
C11 H11B 0.9900 . ?
C11 C12 1.5089(19) . ?
C12 C13 1.387(2) . ?
C12 C32 1.384(2) . ?
C13 H13 0.9500 . ?
C13 C14 1.387(2) . ?
C14 H14 0.9500 . ?
C14 C15 1.374(3) . ?
C15 H15 0.9500 . ?
C15 C33 1.380(3) . ?
C16 H16 0.9500 . ?
C16 C17 1.367(3) . ?
C16 C21 1.375(3) . ?
C17 H17 0.9500 . ?
C17 C18 1.383(2) . ?
C18 H18 0.9500 . ?
C18 C19 1.382(2) . ?
C19 C20 1.376(2) . ?
C19 C22 1.496(2) . ?
C20 H20 0.9500 . ?
C20 C21 1.381(3) . ?
C21 H21 0.9500 . ?
C22 H22A 0.9900 . ?
C22 H22B 0.9900 . ?
C23 H23 1.0000 . ?
C23 C24 1.5143(18) . ?
C24 C25 1.4536(19) . ?
C24 C38 1.325(2) . ?
C25 H25 0.9500 . ?
C26 C27 1.3749(18) . ?
C26 C31 1.3932(18) . ?
C27 H27 0.9500 . ?
C27 C28 1.3959(19) . ?
C28 H28 0.9500 . ?
C28 C29 1.383(2) . ?
C29 H29 0.9500 . ?
C29 C30 1.390(2) . ?
C30 H30 0.9500 . ?
C30 C31 1.3838(18) . ?
C32 H32 0.9500 . ?
C32 C33 1.380(2) . ?
C33 H33 0.9500 . ?
C34 H34 0.9500 . ?
C34 C35 1.365(3) . ?
C35 H35 0.9500 . ?
C35 C36 1.415(2) . ?
C36 C37 1.422(2) . ?
C37 H37 0.9500 . ?
C38 H38A 0.9500 . ?
C38 H38B 0.9500 . ?

loop_
_geom_torsion_atom_site_label_1
_geom_torsion_atom_site_label_2
_geom_torsion_atom_site_label_3
_geom_torsion_atom_site_label_4
_geom_torsion
_geom_torsion_site_symmetry_1
_geom_torsion_site_symmetry_2
_geom_torsion_site_symmetry_3
_geom_torsion_site_symmetry_4
_geom_torsion_publ_flag
O1 C23 C24 C25 142.96(11) . . . . ?
O1 C23 C24 C38 -36.64(19) . . . . ?
O3 C7 C8 C9 16.82(18) . . . . ?
O3 C7 C8 C25 -166.28(13) . . . . ?
N1 C6 C37 C36 -177.61(13) . . . . ?
N1 C7 C8 C9 -162.85(11) . . . . ?
N1 C7 C8 C25 14.1(2) . . . . ?
N2 C11 C12 C13 -123.79(14) . . . . ?
N2 C11 C12 C32 56.25(17) . . . . ?
C1 C2 C3 C4 178.4(2) . . . . ?
C1 C2 C3 C36 0.0(3) . . . . ?
C1 C34 C35 C36 0.0(3) . . . . ?
C2 C1 C34 C35 1.4(4) . . . . ?
C2 C3 C4 C5 -178.69(18) . . . . ?
C2 C3 C36 C35 1.4(2) . . . . ?
C2 C3 C36 C37 178.62(17) . . . . ?
C3 C4 C5 C6 0.4(3) . . . . ?
C3 C36 C37 C6 -0.2(2) . . . . ?
C4 C3 C36 C35 -177.04(17) . . . . ?
C4 C3 C36 C37 0.2(2) . . . . ?
C4 C5 C6 N1 177.69(15) . . . . ?
C4 C5 C6 C37 -0.4(2) . . . . ?
C5 C6 C37 C36 0.3(2) . . . . ?
C6 N1 C7 O3 1.9(2) . . . . ?
C6 N1 C7 C8 -178.44(12) . . . . ?
C7 N1 C6 C5 178.19(13) . . . . ?
C7 N1 C6 C37 -3.8(2) . . . . ?
C7 C8 C9 C10 -52.07(15) . . . . ?
C7 C8 C9 C23 -171.37(11) . . . . ?
C7 C8 C9 C26 64.01(15) . . . . ?
C7 C8 C25 C24 -177.68(12) . . . . ?
C8 C9 C10 O2 -59.69(17) . . . . ?
C8 C9 C10 N2 124.52(11) . . . . ?
C8 C9 C23 O1 -139.76(11) . . . . ?
C8 C9 C23 C24 -16.79(12) . . . . ?
C8 C9 C26 C27 55.78(18) . . . . ?
C8 C9 C26 C31 -124.62(12) . . . . ?
C9 C8 C25 C24 -0.62(16) . . . . ?
C9 C23 C24 C25 17.19(13) . . . . ?
C9 C23 C24 C38 -162.41(13) . . . . ?
C9 C26 C27 C28 178.55(13) . . . . ?
C9 C26 C31 N2 0.99(14) . . . . ?
C9 C26 C31 C30 -178.83(12) . . . . ?
C10 N2 C11 C12 -107.17(14) . . . . ?
C10 N2 C31 C26 0.10(15) . . . . ?
C10 N2 C31 C30 179.91(13) . . . . ?
C10 C9 C23 O1 98.67(12) . . . . ?
C10 C9 C23 C24 -138.36(11) . . . . ?
C10 C9 C26 C27 178.87(13) . . . . ?
C10 C9 C26 C31 -1.54(13) . . . . ?
C11 N2 C10 O2 2.9(2) . . . . ?
C11 N2 C10 C9 178.67(11) . . . . ?
C11 N2 C31 C26 -179.70(12) . . . . ?
C11 N2 C31 C30 0.1(2) . . . . ?
C11 C12 C13 C14 179.26(13) . . . . ?
C11 C12 C32 C33 -178.17(14) . . . . ?
C12 C13 C14 C15 -0.6(2) . . . . ?
C12 C32 C33 C15 -1.6(3) . . . . ?
C13 C12 C32 C33 1.9(2) . . . . ?
C13 C14 C15 C33 0.9(3) . . . . ?
C14 C15 C33 C32 0.2(3) . . . . ?
C16 C17 C18 C19 1.2(3) . . . . ?
C17 C16 C21 C20 1.0(3) . . . . ?
C17 C18 C19 C20 1.2(3) . . . . ?
C17 C18 C19 C22 178.03(17) . . . . ?
C18 C19 C20 C21 -2.6(3) . . . . ?
C18 C19 C22 O1 131.07(16) . . . . ?
C19 C20 C21 C16 1.5(3) . . . . ?
C20 C19 C22 O1 -52.2(2) . . . . ?
C21 C16 C17 C18 -2.4(3) . . . . ?
C22 O1 C23 C9 -79.28(15) . . . . ?
C22 O1 C23 C24 161.21(12) . . . . ?
C22 C19 C20 C21 -179.42(18) . . . . ?
C23 O1 C22 C19 172.52(13) . . . . ?
C23 C9 C10 O2 54.35(16) . . . . ?
C23 C9 C10 N2 -121.44(11) . . . . ?
C23 C9 C26 C27 -61.20(18) . . . . ?
C23 C9 C26 C31 118.39(12) . . . . ?
C23 C24 C25 C8 -10.94(15) . . . . ?
C25 C8 C9 C10 130.49(12) . . . . ?
C25 C8 C9 C23 11.20(14) . . . . ?
C25 C8 C9 C26 -113.42(13) . . . . ?
C26 C9 C10 O2 177.40(12) . . . . ?
C26 C9 C10 N2 1.61(13) . . . . ?
C26 C9 C23 O1 -16.15(15) . . . . ?
C26 C9 C23 C24 106.81(12) . . . . ?
C26 C27 C28 C29 0.5(2) . . . . ?
C27 C26 C31 N2 -179.37(11) . . . . ?
C27 C26 C31 C30 0.8(2) . . . . ?
C27 C28 C29 C30 0.3(2) . . . . ?
C28 C29 C30 C31 -0.5(2) . . . . ?
C29 C30 C31 N2 -179.85(12) . . . . ?
C29 C30 C31 C26 -0.1(2) . . . . ?
C31 N2 C10 O2 -176.94(12) . . . . ?
C31 N2 C10 C9 -1.13(14) . . . . ?
C31 N2 C11 C12 72.60(16) . . . . ?
C31 C26 C27 C28 -1.0(2) . . . . ?
C32 C12 C13 C14 -0.8(2) . . . . ?
C34 C1 C2 C3 -1.4(4) . . . . ?
C34 C35 C36 C3 -1.4(3) . . . . ?
C34 C35 C36 C37 -178.57(18) . . . . ?
C35 C36 C37 C6 176.93(15) . . . . ?
C36 C3 C4 C5 -0.3(3) . . . . ?
C38 C24 C25 C8 168.65(14) . . . . ?
